data_1560920
loop_
_publ_author_name
'Cramer, Alisha J.'
'Cole, Jacqueline M.'

_publ_section_title
;
 Host-guest prospects of neodymium and gadolinium ultraphosphate
 frameworks for nuclear waste storage: Multi-temperature topological
 analysis of nanoporous cages in RP5O14
;
_journal_name_full 'Journal of Solid State Chemistry'
_journal_page_first 250
_journal_page_last 257
_journal_paper_doi 10.1016/j.jssc.2018.07.020
_journal_volume 266
_journal_year 2018
_chemical_formula_sum 'Gd O14 P5'
_chemical_formula_weight 536.10
_space_group_IT_number 14
_space_group_name_Hall '-P 2ybc'
_space_group_name_H-M_alt 'P 1 21/c 1'
_symmetry_cell_setting monoclinic
_symmetry_space_group_name_H-M 'P 1 21/c 1'
_atom_sites_solution_hydrogens none
_atom_sites_solution_primary direct
_atom_sites_solution_secondary difmap
_audit_creation_method SHELXL-97
_cell_angle_alpha 90.00
_cell_angle_beta 90.00(3)
_cell_angle_gamma 90.00
_cell_formula_units_Z 4
_cell_length_a 8.7300(17)
_cell_length_b 8.9900(18)
_cell_length_c 13.040(3)
_cell_measurement_reflns_used 512
_cell_measurement_temperature 460(2)
_cell_measurement_theta_max 28.28
_cell_measurement_theta_min 2.0
_cell_volume 1023.4(4)
_computing_cell_refinement
;
Rigaku CrystalClear-SM Expert 2.0
;
_computing_data_collection 'Rigaku CrystalClear-SM Expert 2.0'
_computing_data_reduction
;
Rigaku CrystalClear-SM Expert 2.0
;
_computing_molecular_graphics
;
SHELXTL-PLUS (Sheldrick, 1995)
;
_computing_publication_material 'SHELXL-97 (Sheldrick, 1997)'
_computing_structure_refinement 'SHELXL-97 (Sheldrick, 1997)'
_computing_structure_solution 'SHELXS-97 (Sheldrick, 1990)'
_diffrn_ambient_temperature 460(2)
_diffrn_measured_fraction_theta_full 0.768
_diffrn_measured_fraction_theta_max 0.768
_diffrn_measurement_device_type 'Rigaku Saturn 724+ CCD'
_diffrn_measurement_method '\w scans'
_diffrn_radiation_monochromator graphite
_diffrn_radiation_source 'fine-focus sealed tube'
_diffrn_radiation_type MoK\a
_diffrn_radiation_wavelength 0.71073
_diffrn_reflns_av_R_equivalents 0.0338
_diffrn_reflns_av_sigmaI/netI 0.0216
_diffrn_reflns_limit_h_max 9
_diffrn_reflns_limit_h_min -11
_diffrn_reflns_limit_k_max 12
_diffrn_reflns_limit_k_min -9
_diffrn_reflns_limit_l_max 14
_diffrn_reflns_limit_l_min -17
_diffrn_reflns_number 3925
_diffrn_reflns_theta_full 30.98
_diffrn_reflns_theta_max 30.98
_diffrn_reflns_theta_min 1.56
_diffrn_standards_decay_% 0
_diffrn_standards_interval_count 0
_diffrn_standards_interval_time 0
_diffrn_standards_number 0
_exptl_absorpt_coefficient_mu 7.350
_exptl_absorpt_correction_T_max 0.105
_exptl_absorpt_correction_T_min 0.069
_exptl_absorpt_correction_type empirical
_exptl_absorpt_process_details
;
T. Higashi, ABSCOR, empirical absorption correction
;
_exptl_crystal_colour colourless
_exptl_crystal_density_diffrn 3.479
_exptl_crystal_density_method 'not measured'
_exptl_crystal_description block
_exptl_crystal_F_000 1004
_exptl_crystal_size_max 0.4
_exptl_crystal_size_mid 0.4
_exptl_crystal_size_min 0.3
_refine_diff_density_max 1.423
_refine_diff_density_min -1.196
_refine_diff_density_rms 0.196
_refine_ls_extinction_coef 0.0135(8)
_refine_ls_extinction_expression Fc^*^=kFc[1+0.001xFc^2^\l^3^/sin(2\q)]^-1/4^
_refine_ls_extinction_method SHELXL
_refine_ls_goodness_of_fit_ref 1.078
_refine_ls_hydrogen_treatment none
_refine_ls_matrix_type full
_refine_ls_number_parameters 183
_refine_ls_number_reflns 2494
_refine_ls_number_restraints 0
_refine_ls_restrained_S_all 1.078
_refine_ls_R_factor_all 0.0291
_refine_ls_R_factor_gt 0.0286
_refine_ls_shift/su_max 0.000
_refine_ls_shift/su_mean 0.000
_refine_ls_structure_factor_coef Fsqd
_refine_ls_weighting_details 'calc w=1/[\s^2^(Fo^2^)+(0.0506P)^2^+2.1257P] where P=(Fo^2^+2Fc^2^)/3'
_refine_ls_weighting_scheme calc
_refine_ls_wR_factor_gt 0.0765
_refine_ls_wR_factor_ref 0.0771
_reflns_number_gt 2445
_reflns_number_total 2494
_reflns_threshold_expression >2sigma(I)
_cod_data_source_file 2gd460d2-1bmono.cif
_cod_data_source_block 2gd460d2-1b
_cod_original_sg_symbol_H-M P2(1)/c
_cod_database_code 1560920

loop_
_symmetry_equiv_pos_as_xyz
'x, y, z'
'-x, y+1/2, -z+1/2'
'-x, -y, -z'
'x, -y-1/2, z-1/2'

loop_
_atom_site_label
_atom_site_type_symbol
_atom_site_fract_x
_atom_site_fract_y
_atom_site_fract_z
_atom_site_U_iso_or_equiv
_atom_site_adp_type
_atom_site_occupancy
_atom_site_symmetry_multiplicity
_atom_site_calc_flag
_atom_site_refinement_flags
_atom_site_disorder_assembly
_atom_site_disorder_group
Gd1 Gd 0.722972(19) 0.189828(17) 0.49997(3) 0.01071(10) Uani 1 1 d . . .
P1 P 0.68511(11) 0.75502(9) 0.50024(17) 0.01122(17) Uani 1 1 d . . .
P2 P 0.7646(4) 0.54916(17) 0.33536(13) 0.0120(5) Uani 1 1 d . . .
P3 P 0.7622(4) 0.54883(17) 0.66531(12) 0.0104(5) Uani 1 1 d . . .
P4 P 0.4978(4) 0.5000(3) 0.20197(7) 0.01228(19) Uani 1 1 d . . .
P5 P 0.9963(3) 0.0002(3) 0.32754(8) 0.0111(2) Uani 1 1 d . . .
O1 O 0.7887(15) 0.6905(4) 0.4096(4) 0.0177(13) Uani 1 1 d . . .
O2 O 0.8917(11) 0.9126(7) 0.7509(5) 0.0270(15) Uani 1 1 d . . .
O3 O 0.7808(16) 0.6858(5) 0.5978(4) 0.0193(12) Uani 1 1 d . . .
O4 O 0.9179(7) 0.1184(5) 0.3826(4) 0.0154(11) Uani 1 1 d . . .
O5 O 0.7816(10) 0.4045(5) 0.3881(4) 0.0231(11) Uani 1 1 d . . .
O6 O 0.4692(4) 0.3115(3) 0.5024(5) 0.0183(6) Uani 1 1 d . . .
O7 O 0.9196(8) 0.1199(7) 0.6165(5) 0.0297(15) Uani 1 1 d . . .
O8 O 0.5874(10) 0.1222(6) 0.3518(4) 0.0238(14) Uani 1 1 d . . .
O9 O 0.7638(9) 0.4048(5) 0.6144(4) 0.0231(11) Uani 1 1 d . . .
O10 O 0.6089(11) 0.5868(8) 0.2751(5) 0.0304(16) Uani 1 1 d . . .
O11 O 0.7104(4) -0.0828(4) 0.4977(5) 0.0252(8) Uani 1 1 d . . .
O12 O 0.5862(8) 0.1111(6) 0.6481(4) 0.0210(13) Uani 1 1 d . . .
O13 O 0.8816(10) 0.5768(6) 0.7465(4) 0.0204(12) Uani 1 1 d . . .
O14 O 0.6111(8) 0.5859(7) 0.7142(4) 0.0218(12) Uani 1 1 d . . .

loop_
_atom_site_aniso_label
_atom_site_aniso_U_11
_atom_site_aniso_U_22
_atom_site_aniso_U_33
_atom_site_aniso_U_23
_atom_site_aniso_U_13
_atom_site_aniso_U_12
Gd1 0.01043(15) 0.01030(13) 0.01141(13) -0.00057(12) -0.0002(7) 0.00009(5)
P1 0.0116(4) 0.0092(4) 0.0128(4) -0.0018(7) -0.0004(11) 0.0004(3)
P2 0.0064(13) 0.0127(6) 0.0170(7) -0.0012(6) 0.0006(10) 0.0016(7)
P3 0.0138(15) 0.0115(6) 0.0060(6) -0.0012(5) -0.0009(9) -0.0014(8)
P4 0.0095(4) 0.0162(4) 0.0111(4) -0.0013(8) 0.0002(11) 0.0002(3)
P5 0.0081(5) 0.0139(4) 0.0112(4) -0.0010(8) 0.0064(11) -0.0002(3)
O1 0.018(3) 0.0142(19) 0.021(2) -0.0067(14) -0.004(3) -0.004(2)
O2 0.032(4) 0.016(2) 0.034(3) -0.001(2) 0.023(3) 0.008(2)
O3 0.015(3) 0.034(3) 0.0095(18) 0.0108(15) -0.009(2) -0.010(2)
O4 0.021(3) 0.0115(19) 0.014(2) 0.0042(15) 0.004(2) -0.002(2)
O5 0.032(3) 0.0134(17) 0.024(2) 0.0115(16) 0.006(3) 0.007(2)
O6 0.0077(14) 0.0200(13) 0.0273(16) -0.008(2) -0.004(4) 0.0002(9)
O7 0.016(3) 0.037(3) 0.037(3) 0.022(2) -0.013(3) 0.007(3)
O8 0.034(4) 0.018(2) 0.019(3) -0.0030(17) -0.001(3) -0.011(3)
O9 0.015(2) 0.0196(19) 0.034(2) -0.0061(19) 0.002(3) -0.006(2)
O10 0.032(4) 0.023(3) 0.036(3) -0.004(2) -0.024(3) 0.004(3)
O11 0.034(2) 0.0097(12) 0.0320(19) 0.008(2) 0.006(5) -0.0005(11)
O12 0.009(3) 0.032(3) 0.021(3) 0.0117(19) 0.011(2) 0.004(2)
O13 0.026(3) 0.019(2) 0.015(2) -0.0033(18) -0.015(2) 0.007(2)
O14 0.011(3) 0.025(2) 0.029(3) 0.017(2) 0.011(2) 0.008(2)

loop_
_atom_type_symbol
_atom_type_description
_atom_type_scat_dispersion_real
_atom_type_scat_dispersion_imag
_atom_type_scat_source
O O 0.0106 0.0060 'International Tables Vol C Tables 4.2.6.8 and 6.1.1.4'
P P 0.1023 0.0942 'International Tables Vol C Tables 4.2.6.8 and 6.1.1.4'
Gd Gd -0.1653 3.9035 'International Tables Vol C Tables 4.2.6.8 and 6.1.1.4'

loop_
_geom_angle_atom_site_label_1
_geom_angle_atom_site_label_2
_geom_angle_atom_site_label_3
_geom_angle
_geom_angle_site_symmetry_1
_geom_angle_site_symmetry_3
O8 Gd1 O7 145.3(3) . .
O8 Gd1 O4 76.2(3) . .
O7 Gd1 O4 79.81(13) . .
O8 Gd1 O12 109.79(12) . .
O7 Gd1 O12 76.4(2) . .
O4 Gd1 O12 143.3(2) . .
O8 Gd1 O11 73.06(19) . .
O7 Gd1 O11 77.05(19) . .
O4 Gd1 O11 75.78(15) . .
O12 Gd1 O11 71.94(19) . .
O8 Gd1 O9 140.7(2) . .
O7 Gd1 O9 73.5(2) . .
O4 Gd1 O9 119.8(2) . .
O12 Gd1 O9 79.3(2) . .
O11 Gd1 O9 142.76(19) . .
O8 Gd1 O6 70.9(2) . .
O7 Gd1 O6 139.1(2) . .
O4 Gd1 O6 140.3(2) . .
O12 Gd1 O6 70.8(2) . .
O11 Gd1 O6 113.71(11) . .
O9 Gd1 O6 77.0(2) . .
O8 Gd1 O5 79.7(2) . .
O7 Gd1 O5 115.7(3) . .
O4 Gd1 O5 71.52(19) . .
O12 Gd1 O5 144.6(2) . .
O11 Gd1 O5 141.43(18) . .
O9 Gd1 O5 73.47(14) . .
O6 Gd1 O5 81.2(2) . .
O6 P1 O11 122.50(19) 3_666 1_565
O6 P1 O1 110.6(4) 3_666 .
O11 P1 O1 104.9(3) 1_565 .
O6 P1 O3 109.2(5) 3_666 .
O11 P1 O3 108.4(3) 1_565 .
O1 P1 O3 98.5(2) . .
O5 P2 O2 116.1(4) . 4_575
O5 P2 O10 119.9(5) . .
O2 P2 O10 101.8(4) 4_575 .
O5 P2 O1 113.6(3) . .
O2 P2 O1 98.9(5) 4_575 .
O10 P2 O1 103.8(5) . .
O9 P3 O14 113.5(4) . .
O9 P3 O13 117.6(4) . .
O14 P3 O13 105.8(4) . .
O9 P3 O3 117.1(3) . .
O14 P3 O3 99.2(6) . .
O13 P3 O3 101.4(5) . .
O12 P4 O8 123.0(2) 4_565 2_655
O12 P4 O10 108.0(4) 4_565 .
O8 P4 O10 103.1(4) 2_655 .
O12 P4 O14 108.0(3) 4_565 3_666
O8 P4 O14 111.6(4) 2_655 3_666
O10 P4 O14 100.8(2) . 3_666
O4 P5 O7 121.2(2) . 3_756
O4 P5 O13 110.2(4) . 4_565
O7 P5 O13 108.3(4) 3_756 4_565
O4 P5 O2 104.1(3) . 3_766
O7 P5 O2 111.2(4) 3_756 3_766
O13 P5 O2 99.8(2) 4_565 3_766
P1 O1 P2 131.1(8) . .
P2 O2 P5 138.6(4) 4_576 3_766
P3 O3 P1 134.4(7) . .
P5 O4 Gd1 148.5(3) . .
P2 O5 Gd1 160.1(5) . .
P1 O6 Gd1 129.73(15) 3_666 .
P5 O7 Gd1 149.0(4) 3_756 .
P4 O8 Gd1 145.5(3) 2_645 .
P3 O9 Gd1 166.3(4) . .
P4 O10 P2 135.7(5) . .
P1 O11 Gd1 173.6(2) 1_545 .
P4 O12 Gd1 150.3(4) 4_566 .
P3 O13 P5 144.9(4) . 4_566
P3 O14 P4 133.4(4) . 3_666

loop_
_geom_bond_atom_site_label_1
_geom_bond_atom_site_label_2
_geom_bond_distance
_geom_bond_site_symmetry_2
Gd1 O8 2.347(6) .
Gd1 O7 2.377(6) .
Gd1 O4 2.377(6) .
Gd1 O12 2.379(5) .
Gd1 O11 2.454(3) .
Gd1 O9 2.468(5) .
Gd1 O6 2.471(3) .
Gd1 O5 2.472(5) .
P1 O6 1.474(3) 3_666
P1 O11 1.475(3) 1_565
P1 O1 1.597(9) .
P1 O3 1.644(7) .
P2 O5 1.479(5) .
P2 O2 1.601(8) 4_575
P2 O10 1.606(8) .
P2 O1 1.611(5) .
P3 O9 1.455(5) .
P3 O14 1.502(7) .
P3 O13 1.507(7) .
P3 O3 1.523(5) .
P4 O12 1.444(6) 4_565
P4 O8 1.500(6) 2_655
P4 O10 1.569(8) .
P4 O14 1.641(7) 3_666
P5 O4 1.453(6) .
P5 O7 1.496(6) 3_756
P5 O13 1.612(7) 4_565
P5 O2 1.617(8) 3_766
O2 P2 1.601(8) 4_576
O2 P5 1.617(8) 3_766
O6 P1 1.474(3) 3_666
O7 P5 1.496(6) 3_756
O8 P4 1.500(6) 2_645
O11 P1 1.475(3) 1_545
O12 P4 1.444(6) 4_566
O13 P5 1.612(7) 4_566
O14 P4 1.641(7) 3_666

_cod_database_fobs_code 1560920
